data_2020064
loop_
_publ_author_name
'Wang, Dong-Yan'
'Hou, Xue-Li'
'Li, Xue-Nan'

_publ_section_title
;
 Isostructural organic--inorganic hybrid compounds: triethylcholine
 tribromidocadmate and triethylcholine tribromidomercurate
;
_journal_coeditor_code WQ3095
_journal_issue 8
_journal_name_full 'Acta Crystallographica Section C'
_journal_page_first
;
;
_journal_paper_doi 10.1107/S2053229615013303
_journal_volume 71
_journal_year 2015
_chemical_formula_iupac '(C8 H20 N O) [Cd Br3]'
_chemical_formula_moiety 'C8 H20 N O +, Br3 Cd -'
_chemical_formula_sum 'C8 H20 Br3 Cd N O'
_chemical_formula_weight 498.38
_chemical_name_systematic
;
<i>catena</i>-Poly[triethyl(2-hydroxyethyl)azanium
[[bromidocadmate(II)]-di-\m-bromido]]
;
_space_group_IT_number 14
_symmetry_cell_setting monoclinic
_symmetry_space_group_name_Hall '-P 2yn'
_symmetry_space_group_name_H-M 'P 1 21/n 1'
_atom_sites_solution_hydrogens geom
_atom_sites_solution_primary direct
_atom_sites_solution_secondary difmap
_audit_creation_method SHELXL97
_cell_angle_alpha 90.00
_cell_angle_beta 95.16(3)
_cell_angle_gamma 90.00
_cell_formula_units_Z 4
_cell_length_a 10.440(2)
_cell_length_b 7.7444(15)
_cell_length_c 18.161(4)
_cell_measurement_reflns_used 3337
_cell_measurement_temperature 293(2)
_cell_measurement_theta_max 27.48
_cell_measurement_theta_min 3.28
_cell_volume 1462.4(5)
_computing_cell_refinement
;
CrystalClear (Rigaku, 2005)
;
_computing_data_collection
;
CrystalClear (Rigaku, 2005)
;
_computing_data_reduction
;
CrystalClear (Rigaku, 2005)
;
_computing_molecular_graphics
;
DIAMOND (Brandenburg & Putz, 2005)
;
_computing_publication_material
;
SHELXL97 (Sheldrick, 2008)
;
_computing_structure_refinement
;
SHELXL97 (Sheldrick, 2008)
;
_computing_structure_solution
;
SHELXS97 (Sheldrick, 2008)
;
_diffrn_ambient_temperature 293(2)
_diffrn_measured_fraction_theta_full 0.998
_diffrn_measured_fraction_theta_max 0.998
_diffrn_measurement_device_type 'Rigaku SCXmini'
_diffrn_measurement_method \w
_diffrn_radiation_monochromator graphite
_diffrn_radiation_source 'fine-focus sealed tube'
_diffrn_radiation_type MoK\a
_diffrn_radiation_wavelength 0.71073
_diffrn_reflns_av_R_equivalents 0.0554
_diffrn_reflns_av_sigmaI/netI 0.0442
_diffrn_reflns_limit_h_max 13
_diffrn_reflns_limit_h_min -13
_diffrn_reflns_limit_k_max 10
_diffrn_reflns_limit_k_min -9
_diffrn_reflns_limit_l_max 23
_diffrn_reflns_limit_l_min -23
_diffrn_reflns_number 14640
_diffrn_reflns_theta_full 27.48
_diffrn_reflns_theta_max 27.48
_diffrn_reflns_theta_min 3.28
_diffrn_standards_decay_% 0
_diffrn_standards_interval_count 180
_diffrn_standards_interval_time 9
_diffrn_standards_number 3
_exptl_absorpt_coefficient_mu 9.666
_exptl_absorpt_correction_T_max 0.2481
_exptl_absorpt_correction_T_min 0.2481
_exptl_absorpt_correction_type multi-scan
_exptl_absorpt_process_details
;
(CrystalClear; Rigaku, 2005)
;
_exptl_crystal_colour colourless
_exptl_crystal_density_diffrn 2.264
_exptl_crystal_density_method 'not measured'
_exptl_crystal_description block
_exptl_crystal_F_000 944
_exptl_crystal_size_max 0.20
_exptl_crystal_size_mid 0.20
_exptl_crystal_size_min 0.20
_refine_diff_density_max 0.708
_refine_diff_density_min -2.063
_refine_ls_extinction_coef 0.0819(12)
_refine_ls_extinction_method
;
SHELXL97 (Sheldrick, 2008)
;
_refine_ls_goodness_of_fit_ref 1.213
_refine_ls_hydrogen_treatment constr
_refine_ls_matrix_type full
_refine_ls_number_parameters 127
_refine_ls_number_reflns 3337
_refine_ls_number_restraints 0
_refine_ls_restrained_S_all 1.213
_refine_ls_R_factor_all 0.0582
_refine_ls_R_factor_gt 0.0446
_refine_ls_shift/su_max 0.000
_refine_ls_shift/su_mean 0.000
_refine_ls_structure_factor_coef Fsqd
_refine_ls_weighting_details 'calc w = 1/[\s^2^(Fo^2^)+(0.0410P)^2^+1.0147P] where P=(Fo^2^+2Fc^2^)/3'
_refine_ls_weighting_scheme calc
_refine_ls_wR_factor_gt 0.0985
_refine_ls_wR_factor_ref 0.1037
_reflns_number_gt 2729
_reflns_number_total 3337
_reflns_threshold_expression I>2\s(I)
_cod_data_source_file wq3095sup1.cif
_cod_data_source_block 1
_cod_original_sg_symbol_H-M 'P 21/n'
_cod_database_code 2020064
_cod_database_fobs_code 2020064

loop_
_symmetry_equiv_pos_as_xyz
'x, y, z'
'-x+1/2, y+1/2, -z+1/2'
'-x, -y, -z'
'x-1/2, -y-1/2, z-1/2'

loop_
_atom_site_type_symbol
_atom_site_label
_atom_site_fract_x
_atom_site_fract_y
_atom_site_fract_z
_atom_site_U_iso_or_equiv
_atom_site_adp_type
_atom_site_calc_flag
_atom_site_refinement_flags
_atom_site_occupancy
_atom_site_symmetry_multiplicity
Cd Cd1 0.98923(4) 0.74601(5) 0.03627(2) 0.03501(14) Uani d . 1 1
Br Br1 0.94600(6) 0.73423(7) 0.17217(3) 0.03691(17) Uani d . 1 1
Br Br3 1.18000(5) 0.55465(7) 0.00335(3) 0.03590(17) Uani d . 1 1
Br Br2 0.84679(5) 0.93902(7) -0.05617(3) 0.03613(17) Uani d . 1 1
N N1 0.4909(4) 0.2992(5) 0.8204(2) 0.0230(9) Uani d . 1 1
C C1 0.5249(5) 0.2059(7) 0.8930(3) 0.0319(13) Uani d . 1 1
H H1A 0.5675 0.0986 0.8824 0.038 Uiso calc R 1 1
H H1C 0.5867 0.2760 0.9228 0.038 Uiso calc R 1 1
C C3 0.4216(5) 0.4678(6) 0.8326(3) 0.0279(12) Uani d . 1 1
H H3A 0.3387 0.4410 0.8500 0.034 Uiso calc R 1 1
H H3B 0.4055 0.5256 0.7853 0.034 Uiso calc R 1 1
C C2 0.4154(6) 0.1639(7) 0.9391(3) 0.0365(13) Uani d . 1 1
H H2A 0.4475 0.1567 0.9908 0.044 Uiso calc R 1 1
H H2B 0.3517 0.2554 0.9339 0.044 Uiso calc R 1 1
C C7 0.6140(5) 0.3404(7) 0.7856(3) 0.0345(13) Uani d . 1 1
H H7A 0.5937 0.4182 0.7444 0.041 Uiso calc R 1 1
H H7B 0.6717 0.4008 0.8217 0.041 Uiso calc R 1 1
C C5 0.4020(5) 0.1844(7) 0.7700(3) 0.0291(12) Uani d . 1 1
H H5A 0.4442 0.0742 0.7643 0.035 Uiso calc R 1 1
H H5B 0.3242 0.1628 0.7940 0.035 Uiso calc R 1 1
C C6 0.3649(7) 0.2594(8) 0.6937(4) 0.0461(16) Uani d . 1 1
H H6A 0.3097 0.1798 0.6655 0.069 Uiso calc R 1 1
H H6B 0.4411 0.2789 0.6689 0.069 Uiso calc R 1 1
H H6C 0.3205 0.3668 0.6985 0.069 Uiso calc R 1 1
C C8 0.6837(6) 0.1850(9) 0.7582(4) 0.0538(19) Uani d . 1 1
H H8A 0.7604 0.2223 0.7373 0.081 Uiso calc R 1 1
H H8B 0.6287 0.1261 0.7211 0.081 Uiso calc R 1 1
H H8C 0.7064 0.1081 0.7987 0.081 Uiso calc R 1 1
C C4 0.4912(7) 0.5936(8) 0.8869(4) 0.0532(18) Uani d . 1 1
H H4A 0.4395 0.6951 0.8909 0.080 Uiso calc R 1 1
H H4B 0.5722 0.6251 0.8696 0.080 Uiso calc R 1 1
H H4C 0.5058 0.5397 0.9346 0.080 Uiso calc R 1 1
O O1 0.3576(4) 0.0053(6) 0.9162(3) 0.0496(12) Uani d . 1 1
H H1B 0.2982 -0.0158 0.9415 0.074 Uiso calc R 1 1

loop_
_atom_site_aniso_label
_atom_site_aniso_U_11
_atom_site_aniso_U_22
_atom_site_aniso_U_33
_atom_site_aniso_U_12
_atom_site_aniso_U_13
_atom_site_aniso_U_23
Cd1 0.0380(3) 0.0390(3) 0.0287(2) 0.01494(18) 0.00671(19) 0.00640(18)
Br1 0.0481(4) 0.0355(3) 0.0284(3) -0.0047(3) 0.0105(3) -0.0021(2)
Br3 0.0226(3) 0.0369(3) 0.0475(4) 0.0045(2) -0.0003(2) -0.0119(3)
Br2 0.0323(3) 0.0354(3) 0.0396(4) 0.0017(2) -0.0028(2) 0.0117(3)
N1 0.018(2) 0.021(2) 0.029(2) -0.0008(16) -0.0009(18) -0.0007(18)
C1 0.032(3) 0.024(3) 0.038(3) 0.003(2) -0.008(3) 0.004(2)
C3 0.028(3) 0.021(2) 0.034(3) 0.008(2) 0.000(2) -0.003(2)
C2 0.047(4) 0.029(3) 0.033(3) 0.002(3) 0.005(3) 0.004(3)
C7 0.022(3) 0.037(3) 0.046(4) -0.001(2) 0.008(2) -0.001(3)
C5 0.023(3) 0.029(3) 0.034(3) -0.003(2) -0.002(2) -0.007(2)
C6 0.053(4) 0.050(4) 0.033(3) -0.010(3) -0.009(3) -0.001(3)
C8 0.030(3) 0.061(4) 0.072(5) 0.008(3) 0.018(3) -0.005(4)
C4 0.058(4) 0.036(3) 0.063(5) 0.006(3) -0.001(4) -0.021(3)
O1 0.048(3) 0.049(3) 0.054(3) -0.012(2) 0.017(2) -0.001(2)

loop_
_atom_type_symbol
_atom_type_description
_atom_type_scat_dispersion_real
_atom_type_scat_dispersion_imag
_atom_type_scat_source
C C 0.0033 0.0016 'International Tables Vol C Tables 4.2.6.8 and 6.1.1.4'
H H 0.0000 0.0000 'International Tables Vol C Tables 4.2.6.8 and 6.1.1.4'
N N 0.0061 0.0033 'International Tables Vol C Tables 4.2.6.8 and 6.1.1.4'
O O 0.0106 0.0060 'International Tables Vol C Tables 4.2.6.8 and 6.1.1.4'
Br Br -0.2901 2.4595 'International Tables Vol C Tables 4.2.6.8 and 6.1.1.4'
Cd Cd -0.8075 1.2024 'International Tables Vol C Tables 4.2.6.8 and 6.1.1.4'

loop_
_geom_angle_atom_site_label_1
_geom_angle_atom_site_label_2
_geom_angle_atom_site_label_3
_geom_angle_site_symmetry_1
_geom_angle_site_symmetry_3
_geom_angle
Br1 Cd1 Br3 . . 114.14(3)
Br1 Cd1 Br2 . . 120.18(3)
Br3 Cd1 Br2 . . 125.69(3)
Br1 Cd1 Br3 . 3_765 93.05(3)
Br3 Cd1 Br3 . 3_765 87.06(2)
Br2 Cd1 Br3 . 3_765 90.06(3)
Br1 Cd1 Br2 . 3_775 93.54(3)
Br3 Cd1 Br2 . 3_775 92.92(3)
Br2 Cd1 Br2 . 3_775 84.10(3)
Br3 Cd1 Br2 3_765 3_775 172.80(2)
Cd1 Br3 Cd1 . 3_765 92.94(2)
Cd1 Br2 Cd1 . 3_775 95.90(3)
C7 N1 C1 . . 108.8(4)
C7 N1 C3 . . 108.2(4)
C1 N1 C3 . . 111.1(4)
C7 N1 C5 . . 111.4(4)
C1 N1 C5 . . 108.9(4)
C3 N1 C5 . . 108.5(4)
C2 C1 N1 . . 117.0(4)
C2 C1 H1A . . 108.0
N1 C1 H1A . . 108.0
C2 C1 H1C . . 108.0
N1 C1 H1C . . 108.0
H1A C1 H1C . . 107.3
N1 C3 C4 . . 116.0(4)
N1 C3 H3A . . 108.3
C4 C3 H3A . . 108.3
N1 C3 H3B . . 108.3
C4 C3 H3B . . 108.3
H3A C3 H3B . . 107.4
O1 C2 C1 . . 110.4(5)
O1 C2 H2A . . 109.6
C1 C2 H2A . . 109.6
O1 C2 H2B . . 109.6
C1 C2 H2B . . 109.6
H2A C2 H2B . . 108.1
C8 C7 N1 . . 114.9(5)
C8 C7 H7A . . 108.5
N1 C7 H7A . . 108.5
C8 C7 H7B . . 108.5
N1 C7 H7B . . 108.5
H7A C7 H7B . . 107.5
C6 C5 N1 . . 114.5(4)
C6 C5 H5A . . 108.6
N1 C5 H5A . . 108.6
C6 C5 H5B . . 108.6
N1 C5 H5B . . 108.6
H5A C5 H5B . . 107.6
C5 C6 H6A . . 109.5
C5 C6 H6B . . 109.5
H6A C6 H6B . . 109.5
C5 C6 H6C . . 109.5
H6A C6 H6C . . 109.5
H6B C6 H6C . . 109.5
C7 C8 H8A . . 109.5
C7 C8 H8B . . 109.5
H8A C8 H8B . . 109.5
C7 C8 H8C . . 109.5
H8A C8 H8C . . 109.5
H8B C8 H8C . . 109.5
C3 C4 H4A . . 109.5
C3 C4 H4B . . 109.5
H4A C4 H4B . . 109.5
C3 C4 H4C . . 109.5
H4A C4 H4C . . 109.5
H4B C4 H4C . . 109.5
C2 O1 H1B . . 109.5

loop_
_geom_bond_atom_site_label_1
_geom_bond_atom_site_label_2
_geom_bond_site_symmetry_2
_geom_bond_distance
Cd1 Br1 . 2.5503(9)
Cd1 Br3 . 2.5950(8)
Cd1 Br2 . 2.6105(9)
Cd1 Br3 3_765 2.9719(8)
Cd1 Br2 3_775 2.9832(8)
Br3 Cd1 3_765 2.9719(8)
Br2 Cd1 3_775 2.9832(8)
N1 C7 . 1.516(6)
N1 C1 . 1.518(7)
N1 C3 . 1.519(6)
N1 C5 . 1.528(6)
C1 C2 . 1.511(8)
C1 H1A . 0.9700
C1 H1C . 0.9700
C3 C4 . 1.523(8)
C3 H3A . 0.9700
C3 H3B . 0.9700
C2 O1 . 1.414(7)
C2 H2A . 0.9700
C2 H2B . 0.9700
C7 C8 . 1.514(8)
C7 H7A . 0.9700
C7 H7B . 0.9700
C5 C6 . 1.521(8)
C5 H5A . 0.9700
C5 H5B . 0.9700
C6 H6A . 0.9600
C6 H6B . 0.9600
C6 H6C . 0.9600
C8 H8A . 0.9600
C8 H8B . 0.9600
C8 H8C . 0.9600
C4 H4A . 0.9600
C4 H4B . 0.9600
C4 H4C . 0.9600
O1 H1B . 0.8200

loop_
_geom_hbond_atom_site_label_D
_geom_hbond_atom_site_label_H
_geom_hbond_atom_site_label_A
_geom_hbond_site_symmetry_A
_geom_hbond_distance_DH
_geom_hbond_distance_HA
_geom_hbond_distance_DA
_geom_hbond_angle_DHA
O1 H1B Br2 3_666 0.82 2.75 3.489(4) 151.2

loop_
_geom_torsion_atom_site_label_1
_geom_torsion_atom_site_label_2
_geom_torsion_atom_site_label_3
_geom_torsion_atom_site_label_4
_geom_torsion_site_symmetry_1
_geom_torsion_site_symmetry_4
_geom_torsion
Br1 Cd1 Br3 Cd1 . 3_765 92.02(3)
Br2 Cd1 Br3 Cd1 . 3_765 -87.96(4)
Br3 Cd1 Br3 Cd1 3_765 3_765 0.0
Br2 Cd1 Br3 Cd1 3_775 3_765 -172.79(2)
Br1 Cd1 Br2 Cd1 . 3_775 90.67(3)
Br3 Cd1 Br2 Cd1 . 3_775 -89.36(3)
Br3 Cd1 Br2 Cd1 3_765 3_775 -175.78(2)
Br2 Cd1 Br2 Cd1 3_775 3_775 0.0
C7 N1 C1 C2 . . 176.0(5)
C3 N1 C1 C2 . . 57.0(6)
C5 N1 C1 C2 . . -62.4(6)
C7 N1 C3 C4 . . -64.0(6)
C1 N1 C3 C4 . . 55.4(6)
C5 N1 C3 C4 . . 175.1(5)
N1 C1 C2 O1 . . 85.9(6)
C1 N1 C7 C8 . . 68.8(6)
C3 N1 C7 C8 . . -170.4(5)
C5 N1 C7 C8 . . -51.2(6)
C7 N1 C5 C6 . . -57.5(6)
C1 N1 C5 C6 . . -177.5(5)
C3 N1 C5 C6 . . 61.5(6)
